data_4129401
loop_
_publ_author_name
'Zhao, Yang'
'Weix, Daniel J.'

_publ_section_title
;
 Enantioselective cross-coupling of meso-epoxides with aryl halides.
;
_journal_issue 9
_journal_name_full 'Journal of the American Chemical Society'
_journal_page_first 3237
_journal_page_last 3240
_journal_paper_doi 10.1021/jacs.5b01909
_journal_volume 137
_journal_year 2015
_chemical_absolute_configuration ad
_chemical_formula_moiety 'C17 H19 N O3 S'
_chemical_formula_sum 'C17 H19 N O3 S'
_chemical_formula_weight 317.39
_chemical_name_common weixyz01
_space_group_crystal_system triclinic
_space_group_IT_number 1
_space_group_name_Hall 'P 1'
_space_group_name_H-M_alt 'P 1'
_atom_sites_solution_hydrogens mixed
_atom_sites_solution_primary direct
_atom_sites_solution_secondary difmap
_audit_creation_method SHELXL-2014
_cell_angle_alpha 79.339(3)
_cell_angle_beta 82.318(3)
_cell_angle_gamma 65.198(3)
_cell_formula_units_Z 2
_cell_length_a 9.0914(15)
_cell_length_b 9.1163(15)
_cell_length_c 10.4464(17)
_cell_measurement_reflns_used 4079
_cell_measurement_temperature 100.0(5)
_cell_measurement_theta_max 35.21
_cell_measurement_theta_min 2.47
_cell_volume 770.8(2)
_computing_cell_refinement 'SAINT (Bruker, 2013)'
_computing_data_collection 'APEX2 (Bruker, 2014)'
_computing_data_reduction 'SAINT (Bruker, 2013)'
_computing_molecular_graphics 'SHELXTL (Sheldrick, 2008)'
_computing_publication_material 'SHELXTL (Sheldrick, 2008)'
_computing_structure_refinement 'SHELXL-2014 (Sheldrick, 2014)'
_computing_structure_solution 'SIR2011 (Burla et al., 2012)'
_diffrn_ambient_temperature 100.0(5)
_diffrn_measured_fraction_theta_full 0.986
_diffrn_measured_fraction_theta_max 0.953
_diffrn_measurement_device_type 'Bruker SMART APEX II CCD platform'
_diffrn_measurement_method '\w scans'
_diffrn_radiation_type MoK\a
_diffrn_radiation_wavelength 0.71073
_diffrn_reflns_av_R_equivalents 0.0396
_diffrn_reflns_av_unetI/netI 0.0784
_diffrn_reflns_Laue_measured_fraction_full 0.986
_diffrn_reflns_Laue_measured_fraction_max 0.953
_diffrn_reflns_limit_h_max 15
_diffrn_reflns_limit_h_min -15
_diffrn_reflns_limit_k_max 15
_diffrn_reflns_limit_k_min -15
_diffrn_reflns_limit_l_max 17
_diffrn_reflns_limit_l_min -18
_diffrn_reflns_number 29021
_diffrn_reflns_point_group_measured_fraction_full 0.945
_diffrn_reflns_point_group_measured_fraction_max 0.906
_diffrn_reflns_theta_full 37.785
_diffrn_reflns_theta_max 38.683
_diffrn_reflns_theta_min 1.988
_diffrn_source 'fine-focus sealed tube'
_exptl_absorpt_coefficient_mu 0.222
_exptl_absorpt_correction_T_max 0.7476
_exptl_absorpt_correction_T_min 0.6647
_exptl_absorpt_correction_type multi-scan
_exptl_absorpt_process_details 'SADABS (Sheldrick, 2012)'
_exptl_crystal_colour colorless
_exptl_crystal_density_diffrn 1.367
_exptl_crystal_description block
_exptl_crystal_F_000 336
_exptl_crystal_size_max 0.22
_exptl_crystal_size_mid 0.20
_exptl_crystal_size_min 0.16
_refine_diff_density_max 0.553
_refine_diff_density_min -0.665
_refine_diff_density_rms 0.078
_refine_ls_abs_structure_details
; 
 Flack x determined using 3936 quotients [(I+)-(I-)]/[(I+)+(I-)] 
 (Parsons, Flack and Wagner, Acta Cryst. B69 (2013) 249-259). 
;
_refine_ls_abs_structure_Flack 0.06(4)
_refine_ls_extinction_method none
_refine_ls_goodness_of_fit_ref 1.038
_refine_ls_hydrogen_treatment mixed
_refine_ls_matrix_type full
_refine_ls_number_parameters 417
_refine_ls_number_reflns 15877
_refine_ls_number_restraints 8
_refine_ls_restrained_S_all 1.039
_refine_ls_R_factor_all 0.1006
_refine_ls_R_factor_gt 0.0634
_refine_ls_shift/su_max 0.003
_refine_ls_shift/su_mean 0.000
_refine_ls_structure_factor_coef Fsqd
_refine_ls_weighting_details 'w=1/[\s^2^(Fo^2^)+(0.0649P)^2^+0.1780P] where P=(Fo^2^+2Fc^2^)/3'
_refine_ls_weighting_scheme calc
_refine_ls_wR_factor_gt 0.1366
_refine_ls_wR_factor_ref 0.1574
_reflns_Friedel_coverage 0.900
_reflns_Friedel_fraction_full 0.903
_reflns_Friedel_fraction_max 0.858
_reflns_number_gt 10865
_reflns_number_total 15877
_reflns_threshold_expression 'I > 2\s(I)'
_cod_data_source_file ja5b01909_si_002.cif
_cod_data_source_block weixyz01
_cod_database_code 4129401
_shelx_space_group_comment
; 
The symmetry employed for this shelxl refinement is uniquely defined 
by the following loop, which should always be used as a source of 
symmetry information in preference to the above space-group names. 
They are only intended as comments. 
;
_shelx_estimated_absorpt_t_min 0.953
_shelx_estimated_absorpt_t_max 0.965
_shelxl_version_number 2014-3

loop_
_space_group_symop_operation_xyz
'x, y, z'

loop_
_atom_site_label
_atom_site_type_symbol
_atom_site_fract_x
_atom_site_fract_y
_atom_site_fract_z
_atom_site_U_iso_or_equiv
_atom_site_adp_type
_atom_site_occupancy
_atom_site_site_symmetry_order
_atom_site_calc_flag
_atom_site_refinement_flags_posn
_atom_site_refinement_flags_adp
_atom_site_refinement_flags_occupancy
_atom_site_disorder_assembly
_atom_site_disorder_group
S1 S 0.55962(8) -0.09835(8) 0.09659(6) 0.01808(15) Uani 1 1 d . . . . .
S2 S 0.32827(8) 0.19163(9) 0.52310(7) 0.02050(16) Uani 1 1 d . . . . .
O1 O 0.4210(3) 0.3800(3) -0.1730(3) 0.0297(5) Uani 1 1 d . . . . .
H1 H 0.397(6) 0.347(6) -0.221(5) 0.032(12) Uiso 1 1 d . . . . .
O2 O 0.4455(3) -0.0674(4) 0.2082(2) 0.0257(5) Uani 1 1 d . . . . .
O3 O 0.5479(3) -0.1885(3) 0.0023(3) 0.0251(5) Uani 1 1 d . . . . .
O5 O 0.4477(3) 0.1667(4) 0.4160(2) 0.0256(5) Uani 1 1 d . . . . .
O6 O 0.3326(3) 0.2788(4) 0.6238(3) 0.0306(6) Uani 1 1 d . . . . .
N1 N 0.5442(3) 0.0788(3) 0.0180(3) 0.0163(5) Uani 1 1 d . . . . .
N2 N 0.3434(4) 0.0124(4) 0.5959(3) 0.0234(6) Uani 1 1 d D . . . .
C1 C 0.5418(4) 0.2079(4) 0.0878(3) 0.0196(6) Uani 1 1 d . . . . .
H1A H 0.6078 0.1592 0.1650 0.023 Uiso 1 1 calc R U . . .
H1B H 0.4294 0.2771 0.1167 0.023 Uiso 1 1 calc R U . . .
C2 C 0.6155(3) 0.3077(4) -0.0139(3) 0.0180(5) Uani 1 1 d . . . . .
H2A H 0.5520 0.4263 -0.0072 0.022 Uiso 1 1 calc R U . . .
C3 C 0.5845(4) 0.2740(4) -0.1448(3) 0.0194(5) Uani 1 1 d . . . . .
H3A H 0.6624 0.2928 -0.2161 0.023 Uiso 1 1 calc R U . . .
C4 C 0.6123(4) 0.0940(4) -0.1176(3) 0.0191(6) Uani 1 1 d . . . . .
H4A H 0.5540 0.0681 -0.1777 0.023 Uiso 1 1 calc R U . . .
H4B H 0.7293 0.0218 -0.1250 0.023 Uiso 1 1 calc R U . . .
C5 C 0.7926(3) 0.2675(3) -0.0062(3) 0.0167(4) Uani 1 1 d . . . . .
C6 C 0.8511(4) 0.3870(4) -0.0564(3) 0.0218(5) Uani 1 1 d . . . . .
H6A H 0.7776 0.4934 -0.0895 0.026 Uiso 1 1 calc R U . . .
C7 C 1.0177(5) 0.3522(5) -0.0586(4) 0.0255(7) Uani 1 1 d . . . . .
H7A H 1.0552 0.4351 -0.0939 0.031 Uiso 1 1 calc R U . . .
C8 C 1.1268(4) 0.1992(5) -0.0101(3) 0.0226(6) Uani 1 1 d . . . . .
H8A H 1.2387 0.1770 -0.0107 0.027 Uiso 1 1 calc R U . . .
C9 C 1.0714(5) 0.0771(5) 0.0400(4) 0.0259(7) Uani 1 1 d . . . . .
H9A H 1.1458 -0.0292 0.0726 0.031 Uiso 1 1 calc R U . . .
C10 C 0.9060(4) 0.1120(4) 0.0419(4) 0.0244(6) Uani 1 1 d . . . . .
H10A H 0.8694 0.0284 0.0767 0.029 Uiso 1 1 calc R U . . .
C11 C 0.7564(4) -0.1947(4) 0.1535(3) 0.0180(6) Uani 1 1 d . . . . .
C12 C 0.8856(4) -0.2815(4) 0.0703(4) 0.0215(6) Uani 1 1 d . . . . .
H12A H 0.8653 -0.2984 -0.0115 0.026 Uiso 1 1 calc R U . . .
C13 C 1.0435(4) -0.3427(5) 0.1081(4) 0.0244(7) Uani 1 1 d . . . . .
H13A H 1.1310 -0.4031 0.0524 0.029 Uiso 1 1 calc R U . . .
C14 C 1.0754(4) -0.3166(5) 0.2270(4) 0.0238(7) Uani 1 1 d . . . . .
C15 C 0.9450(4) -0.2328(5) 0.3101(3) 0.0243(7) Uani 1 1 d . . . . .
H15A H 0.9652 -0.2180 0.3926 0.029 Uiso 1 1 calc R U . . .
C16 C 0.7865(5) -0.1709(5) 0.2740(3) 0.0248(7) Uani 1 1 d . . . . .
H16A H 0.6991 -0.1127 0.3308 0.030 Uiso 1 1 calc R U . . .
C17 C 1.2471(5) -0.3786(6) 0.2664(5) 0.0315(8) Uani 1 1 d . . . . .
H17A H 1.3096 -0.3335 0.1997 0.047 Uiso 1 1 calc R U . . .
H17B H 1.2972 -0.4980 0.2749 0.047 Uiso 1 1 calc R U . . .
H17C H 1.2463 -0.3444 0.3502 0.047 Uiso 1 1 calc R U . . .
C18 C 0.2550(4) -0.0075(5) 0.7239(3) 0.0281(8) Uani 1 1 d . . . . .
H18A H 0.1524 0.0900 0.7328 0.034 Uiso 1 1 calc R U . . .
H18B H 0.3226 -0.0253 0.7968 0.034 Uiso 1 1 calc R U . . .
C19 C 0.2205(4) -0.1612(5) 0.7218(3) 0.0323(8) Uani 1 1 d D . . . .
H19A H 0.2412 -0.2305 0.8091 0.039 Uiso 0.802(5) 1 d R U P A 1
H19B H 0.2250 -0.2120 0.8111 0.039 Uiso 0.198(5) 1 d R U P A 5
O4 O 0.5052(3) -0.3446(4) 0.6759(3) 0.0275(6) Uani 0.802(5) 1 d D . P A 1
H4 H 0.481(6) -0.422(7) 0.744(6) 0.034(14) Uiso 0.802(5) 1 d . . P A 1
C20 C 0.3479(5) -0.2546(5) 0.6193(4) 0.0218(7) Uani 0.802(5) 1 d D . P A 1
H20A H 0.3126 -0.3272 0.5820 0.026 Uiso 0.802(5) 1 calc R U P A 1
C21 C 0.3589(7) -0.1138(5) 0.5156(5) 0.0208(10) Uani 0.802(5) 1 d D . P A 1
H21A H 0.4642 -0.1499 0.4638 0.025 Uiso 0.802(5) 1 calc R U P A 1
H21B H 0.2697 -0.0716 0.4558 0.025 Uiso 0.802(5) 1 calc R U P A 1
O4' O 0.5253(14) -0.2929(16) 0.7448(13) 0.0275(6) Uani 0.198(5) 1 d D . P A 5
H4' H 0.5313 -0.2639 0.8160 0.041 Uiso 0.198(5) 1 d R U P A 5
C20' C 0.3914(13) -0.2437(18) 0.6628(14) 0.0218(7) Uani 0.198(5) 1 d D . P A 5
H20B H 0.3971 -0.3476 0.6394 0.026 Uiso 0.198(5) 1 calc R U P A 5
C21' C 0.388(3) -0.1334(18) 0.5322(18) 0.0208(10) Uani 0.198(5) 1 d D . P A 5
H21C H 0.4950 -0.1651 0.4830 0.025 Uiso 0.198(5) 1 calc R U P A 5
H21D H 0.3037 -0.1239 0.4762 0.025 Uiso 0.198(5) 1 calc R U P A 5
C22 C 0.0556(4) -0.1330(4) 0.6848(3) 0.0289(7) Uani 1 1 d . . . B 1
C23 C 0.0060(5) -0.2624(5) 0.7197(4) 0.0347(8) Uani 1 1 d . . . B 1
H23A H 0.0760 -0.3618 0.7666 0.042 Uiso 1 1 calc R U . B 1
C24 C -0.1387(6) -0.2493(5) 0.6882(4) 0.0316(8) Uani 1 1 d . . . B 1
H24A H -0.1704 -0.3378 0.7146 0.038 Uiso 1 1 calc R U . B 1
C25 C -0.2420(5) -0.1052(5) 0.6165(4) 0.0278(7) Uani 1 1 d . . . B 1
H25A H -0.3444 -0.0949 0.5950 0.033 Uiso 1 1 calc R U . B 1
C26 C -0.1942(5) 0.0211(6) 0.5777(4) 0.0305(8) Uani 1 1 d . . . B 1
H26A H -0.2629 0.1177 0.5267 0.037 Uiso 1 1 calc R U . B 1
C27 C -0.0474(4) 0.0101(5) 0.6116(4) 0.0305(8) Uani 1 1 d . . . B 1
H27A H -0.0166 0.0993 0.5853 0.037 Uiso 1 1 calc R U . B 1
C28 C 0.1347(4) 0.2918(4) 0.4617(3) 0.0194(6) Uani 1 1 d . . . C 1
C29 C 0.0057(5) 0.3887(5) 0.5380(4) 0.0261(7) Uani 1 1 d . . . C 1
H29A H 0.0242 0.4133 0.6173 0.031 Uiso 1 1 calc R U . C 1
C30 C -0.1515(5) 0.4494(5) 0.4964(4) 0.0286(8) Uani 1 1 d . . . C 1
H30A H -0.2402 0.5156 0.5481 0.034 Uiso 1 1 calc R U . C 1
C31 C -0.1801(4) 0.4143(5) 0.3805(4) 0.0242(7) Uani 1 1 d . . . C 1
C32 C -0.0487(5) 0.3182(5) 0.3050(4) 0.0277(8) Uani 1 1 d . . . C 1
H32A H -0.0673 0.2938 0.2257 0.033 Uiso 1 1 calc R U . C 1
C33 C 0.1097(4) 0.2571(5) 0.3439(3) 0.0220(7) Uani 1 1 d . . . C 1
H33A H 0.1987 0.1931 0.2912 0.026 Uiso 1 1 calc R U . C 1
C34 C -0.3503(5) 0.4758(6) 0.3382(5) 0.0336(9) Uani 1 1 d . . . C 1
H34A H -0.3528 0.5203 0.2452 0.050 Uiso 1 1 calc R U . C 1
H34B H -0.4237 0.5616 0.3890 0.050 Uiso 1 1 calc R U . C 1
H34C H -0.3851 0.3855 0.3527 0.050 Uiso 1 1 calc R U . C 1

loop_
_atom_site_aniso_label
_atom_site_aniso_U_11
_atom_site_aniso_U_22
_atom_site_aniso_U_33
_atom_site_aniso_U_23
_atom_site_aniso_U_13
_atom_site_aniso_U_12
S1 0.0147(3) 0.0188(4) 0.0204(3) 0.0002(3) -0.0018(2) -0.0075(3)
S2 0.0206(4) 0.0203(4) 0.0176(3) 0.0002(3) -0.0048(3) -0.0055(3)
O1 0.0340(13) 0.0215(11) 0.0297(12) -0.0024(9) -0.0197(10) -0.0027(9)
O2 0.0193(11) 0.0300(14) 0.0240(12) 0.0016(10) 0.0038(9) -0.0102(10)
O3 0.0247(12) 0.0242(13) 0.0302(13) -0.0025(10) -0.0062(10) -0.0128(10)
O5 0.0234(12) 0.0278(14) 0.0241(12) 0.0023(10) -0.0007(9) -0.0116(11)
O6 0.0307(14) 0.0306(15) 0.0303(13) -0.0071(11) -0.0134(11) -0.0077(12)
N1 0.0173(11) 0.0162(13) 0.0147(11) -0.0014(9) -0.0013(9) -0.0063(10)
N2 0.0223(13) 0.0218(15) 0.0179(12) 0.0026(11) 0.0013(10) -0.0040(11)
C1 0.0198(13) 0.0195(14) 0.0188(13) -0.0054(11) -0.0001(10) -0.0067(11)
C2 0.0182(11) 0.0164(12) 0.0187(12) -0.0026(9) -0.0036(9) -0.0055(10)
C3 0.0252(13) 0.0219(13) 0.0144(11) 0.0003(9) -0.0069(9) -0.0121(11)
C4 0.0203(12) 0.0221(14) 0.0136(11) -0.0017(10) -0.0015(9) -0.0077(11)
C5 0.0195(11) 0.0155(12) 0.0157(11) -0.0015(9) -0.0038(9) -0.0073(9)
C6 0.0257(13) 0.0175(13) 0.0214(13) 0.0017(10) -0.0033(10) -0.0094(11)
C7 0.0310(17) 0.0211(17) 0.0284(16) -0.0009(13) 0.0001(13) -0.0163(14)
C8 0.0237(15) 0.0247(17) 0.0220(15) -0.0041(12) 0.0010(11) -0.0128(13)
C9 0.0229(16) 0.0183(17) 0.036(2) 0.0038(14) -0.0088(14) -0.0094(13)
C10 0.0212(13) 0.0169(14) 0.0369(18) 0.0028(12) -0.0075(12) -0.0106(11)
C11 0.0174(13) 0.0170(15) 0.0188(14) 0.0023(11) -0.0027(11) -0.0078(12)
C12 0.0213(14) 0.0173(15) 0.0261(15) -0.0061(12) -0.0026(12) -0.0065(12)
C13 0.0165(13) 0.0209(16) 0.0333(17) -0.0058(13) -0.0044(12) -0.0036(12)
C14 0.0213(15) 0.0195(16) 0.0293(17) 0.0022(13) -0.0063(12) -0.0081(13)
C15 0.0224(15) 0.0299(19) 0.0184(14) 0.0007(13) -0.0077(11) -0.0082(13)
C16 0.0244(16) 0.032(2) 0.0166(14) 0.0009(13) -0.0003(12) -0.0120(15)
C17 0.0188(15) 0.030(2) 0.043(2) -0.0006(16) -0.0104(14) -0.0068(14)
C18 0.0219(14) 0.037(2) 0.0155(13) 0.0016(12) 0.0014(11) -0.0058(13)
C19 0.0268(15) 0.0320(18) 0.0250(15) 0.0059(13) 0.0061(12) -0.0055(13)
O4 0.0176(11) 0.0244(14) 0.0313(15) 0.0054(11) -0.0020(10) -0.0033(10)
C20 0.0223(17) 0.0228(17) 0.0189(16) -0.0005(13) -0.0015(12) -0.0087(14)
C21 0.018(3) 0.0174(18) 0.0185(18) 0.0030(14) 0.0018(14) -0.0015(15)
O4' 0.0176(11) 0.0244(14) 0.0313(15) 0.0054(11) -0.0020(10) -0.0033(10)
C20' 0.0223(17) 0.0228(17) 0.0189(16) -0.0005(13) -0.0015(12) -0.0087(14)
C21' 0.018(3) 0.0174(18) 0.0185(18) 0.0030(14) 0.0018(14) -0.0015(15)
C22 0.0224(13) 0.0280(16) 0.0243(15) 0.0042(12) 0.0067(11) -0.0041(12)
C23 0.041(2) 0.0237(17) 0.0273(17) 0.0041(13) 0.0041(14) -0.0065(14)
C24 0.044(2) 0.0247(19) 0.0251(17) -0.0042(14) 0.0070(15) -0.0152(17)
C25 0.0350(19) 0.0269(19) 0.0222(15) -0.0061(13) 0.0038(13) -0.0138(16)
C26 0.0307(19) 0.029(2) 0.0266(18) -0.0023(15) -0.0016(14) -0.0075(16)
C27 0.0261(15) 0.0245(17) 0.0328(18) 0.0052(13) -0.0002(13) -0.0066(13)
C28 0.0213(15) 0.0173(15) 0.0190(14) 0.0009(11) -0.0056(11) -0.0074(12)
C29 0.0255(16) 0.0221(17) 0.0276(16) -0.0080(13) -0.0075(13) -0.0031(13)
C30 0.0247(16) 0.0189(16) 0.0369(19) -0.0084(14) -0.0057(14) -0.0007(13)
C31 0.0218(15) 0.0198(16) 0.0298(17) 0.0047(13) -0.0113(12) -0.0078(13)
C32 0.0326(19) 0.035(2) 0.0186(15) 0.0001(14) -0.0064(13) -0.0173(17)
C33 0.0209(14) 0.0291(18) 0.0161(14) -0.0013(12) -0.0035(11) -0.0104(13)
C34 0.0285(19) 0.028(2) 0.044(2) 0.0023(17) -0.0163(16) -0.0102(16)

loop_
_atom_type_symbol
_atom_type_description
_atom_type_scat_dispersion_real
_atom_type_scat_dispersion_imag
_atom_type_scat_source
C C 0.0033 0.0016 'International Tables Vol C Tables 4.2.6.8 and 6.1.1.4'
H H 0.0000 0.0000 'International Tables Vol C Tables 4.2.6.8 and 6.1.1.4'
N N 0.0061 0.0033 'International Tables Vol C Tables 4.2.6.8 and 6.1.1.4'
O O 0.0106 0.0060 'International Tables Vol C Tables 4.2.6.8 and 6.1.1.4'
S S 0.1246 0.1234 'International Tables Vol C Tables 4.2.6.8 and 6.1.1.4'

loop_
_geom_angle_atom_site_label_1
_geom_angle_atom_site_label_2
_geom_angle_atom_site_label_3
_geom_angle
O3 S1 O2 120.09(17)
O3 S1 N1 106.59(15)
O2 S1 N1 106.82(15)
O3 S1 C11 108.61(17)
O2 S1 C11 107.91(16)
N1 S1 C11 105.98(15)
O5 S2 O6 119.54(19)
O5 S2 N2 107.29(16)
O6 S2 N2 106.24(18)
O5 S2 C28 108.79(16)
O6 S2 C28 107.41(17)
N2 S2 C28 106.95(17)
C3 O1 H1 108(4)
C4 N1 C1 111.6(3)
C4 N1 S1 120.7(2)
C1 N1 S1 121.1(2)
C21' N2 C18 109.1(10)
C18 N2 C21 110.8(4)
C21' N2 S2 126.0(8)
C18 N2 S2 121.3(3)
C21 N2 S2 119.3(3)
N1 C1 C2 104.2(2)
N1 C1 H1A 110.9
C2 C1 H1A 110.9
N1 C1 H1B 110.9
C2 C1 H1B 110.9
H1A C1 H1B 108.9
C5 C2 C1 116.5(2)
C5 C2 C3 110.8(2)
C1 C2 C3 103.1(2)
C5 C2 H2A 108.7
C1 C2 H2A 108.7
C3 C2 H2A 108.7
O1 C3 C4 112.8(2)
O1 C3 C2 107.4(2)
C4 C3 C2 103.4(2)
O1 C3 H3A 111.0
C4 C3 H3A 111.0
C2 C3 H3A 111.0
N1 C4 C3 102.1(3)
N1 C4 H4A 111.4
C3 C4 H4A 111.4
N1 C4 H4B 111.4
C3 C4 H4B 111.4
H4A C4 H4B 109.2
C6 C5 C10 117.4(3)
C6 C5 C2 118.9(2)
C10 C5 C2 123.6(2)
C5 C6 C7 121.0(3)
C5 C6 H6A 119.5
C7 C6 H6A 119.5
C8 C7 C6 120.6(3)
C8 C7 H7A 119.7
C6 C7 H7A 119.7
C7 C8 C9 119.5(3)
C7 C8 H8A 120.3
C9 C8 H8A 120.3
C8 C9 C10 119.7(3)
C8 C9 H9A 120.1
C10 C9 H9A 120.1
C9 C10 C5 121.7(3)
C9 C10 H10A 119.1
C5 C10 H10A 119.1
C16 C11 C12 120.1(3)
C16 C11 S1 120.6(3)
C12 C11 S1 119.0(3)
C13 C12 C11 119.6(3)
C13 C12 H12A 120.2
C11 C12 H12A 120.2
C12 C13 C14 120.8(3)
C12 C13 H13A 119.6
C14 C13 H13A 119.6
C13 C14 C15 118.8(3)
C13 C14 C17 120.9(4)
C15 C14 C17 120.3(4)
C16 C15 C14 121.1(3)
C16 C15 H15A 119.5
C14 C15 H15A 119.5
C15 C16 C11 119.5(3)
C15 C16 H16A 120.2
C11 C16 H16A 120.2
C14 C17 H17A 109.5
C14 C17 H17B 109.5
H17A C17 H17B 109.5
C14 C17 H17C 109.5
H17A C17 H17C 109.5
H17B C17 H17C 109.5
N2 C18 C19 104.3(3)
N2 C18 H18A 110.9
C19 C18 H18A 110.9
N2 C18 H18B 110.9
C19 C18 H18B 110.9
H18A C18 H18B 108.9
C22 C19 C20 108.0(3)
C22 C19 C18 117.5(3)
C20' C19 C18 88.8(7)
C20 C19 C18 104.5(3)
C22 C19 H19A 108.8
C20 C19 H19A 108.9
C18 C19 H19A 108.8
C20' C19 H19B 104.5
C18 C19 H19B 104.3
C20 O4 H4 101(3)
O4 C20 C19 109.9(3)
O4 C20 C21 108.3(3)
C19 C20 C21 102.2(3)
O4 C20 H20A 112.0
C19 C20 H20A 112.0
C21 C20 H20A 112.0
N2 C21 C20 103.2(4)
N2 C21 H21A 111.1
C20 C21 H21A 111.1
N2 C21 H21B 111.1
C20 C21 H21B 111.1
H21A C21 H21B 109.1
C20' O4' H4' 131.6
O4' C20' C19 118.2(11)
O4' C20' C21' 119.5(14)
C19 C20' C21' 102.3(13)
O4' C20' H20B 105.1
C19 C20' H20B 105.1
C21' C20' H20B 105.1
N2 C21' C20' 92.8(11)
N2 C21' H21C 113.1
C20' C21' H21C 113.1
N2 C21' H21D 113.1
C20' C21' H21D 113.1
H21C C21' H21D 110.5
C27 C22 C23 118.0(4)
C27 C22 C19 124.3(3)
C23 C22 C19 117.6(3)
C24 C23 C22 121.7(4)
C24 C23 H23A 119.1
C22 C23 H23A 119.1
C23 C24 C25 120.0(4)
C23 C24 H24A 120.0
C25 C24 H24A 120.0
C26 C25 C24 119.5(4)
C26 C25 H25A 120.2
C24 C25 H25A 120.2
C25 C26 C27 121.0(4)
C25 C26 H26A 119.5
C27 C26 H26A 119.5
C26 C27 C22 119.8(4)
C26 C27 H27A 120.1
C22 C27 H27A 120.1
C29 C28 C33 121.1(3)
C29 C28 S2 119.5(3)
C33 C28 S2 119.0(3)
C28 C29 C30 119.1(3)
C28 C29 H29A 120.5
C30 C29 H29A 120.5
C31 C30 C29 121.0(4)
C31 C30 H30A 119.5
C29 C30 H30A 119.5
C30 C31 C32 118.9(3)
C30 C31 C34 120.8(4)
C32 C31 C34 120.3(4)
C31 C32 C33 121.2(3)
C31 C32 H32A 119.4
C33 C32 H32A 119.4
C28 C33 C32 118.7(3)
C28 C33 H33A 120.7
C32 C33 H33A 120.7
C31 C34 H34A 109.5
C31 C34 H34B 109.5
H34A C34 H34B 109.5
C31 C34 H34C 109.5
H34A C34 H34C 109.5
H34B C34 H34C 109.5

loop_
_geom_bond_atom_site_label_1
_geom_bond_atom_site_label_2
_geom_bond_distance
S1 O3 1.435(3)
S1 O2 1.438(2)
S1 N1 1.629(3)
S1 C11 1.760(3)
S2 O5 1.430(3)
S2 O6 1.445(3)
S2 N2 1.626(3)
S2 C28 1.755(4)
O1 C3 1.427(4)
O1 H1 0.73(5)
N1 C4 1.474(4)
N1 C1 1.486(4)
N2 C21' 1.476(13)
N2 C18 1.487(4)
N2 C21 1.495(6)
C1 C2 1.539(4)
C1 H1A 0.9900
C1 H1B 0.9900
C2 C5 1.504(4)
C2 C3 1.541(4)
C2 H2A 1.0000
C3 C4 1.529(5)
C3 H3A 1.0000
C4 H4A 0.9900
C4 H4B 0.9900
C5 C6 1.395(4)
C5 C10 1.404(4)
C6 C7 1.409(5)
C6 H6A 0.9500
C7 C8 1.378(5)
C7 H7A 0.9500
C8 C9 1.396(5)
C8 H8A 0.9500
C9 C10 1.399(5)
C9 H9A 0.9500
C10 H10A 0.9500
C11 C16 1.397(5)
C11 C12 1.401(5)
C12 C13 1.388(5)
C12 H12A 0.9500
C13 C14 1.395(6)
C13 H13A 0.9500
C14 C15 1.398(5)
C14 C17 1.507(5)
C15 C16 1.385(5)
C15 H15A 0.9500
C16 H16A 0.9500
C17 H17A 0.9800
C17 H17B 0.9800
C17 H17C 0.9800
C18 C19 1.564(6)
C18 H18A 0.9900
C18 H18B 0.9900
C19 C22 1.503(5)
C19 C20' 1.515(11)
C19 C20 1.546(5)
C19 H19A 1.0000
C19 H19B 0.9600
O4 C20 1.459(5)
O4 H4 0.98(6)
C20 C21 1.548(6)
C20 H20A 1.0000
C21 H21A 0.9900
C21 H21B 0.9900
O4' C20' 1.447(17)
O4' H4' 0.8499
C20' C21' 1.53(2)
C20' H20B 1.0000
C21' H21C 0.9900
C21' H21D 0.9900
C22 C27 1.400(5)
C22 C23 1.404(5)
C23 C24 1.350(6)
C23 H23A 0.9500
C24 C25 1.399(6)
C24 H24A 0.9500
C25 C26 1.370(6)
C25 H25A 0.9500
C26 C27 1.385(6)
C26 H26A 0.9500
C27 H27A 0.9500
C28 C29 1.390(5)
C28 C33 1.394(5)
C29 C30 1.396(5)
C29 H29A 0.9500
C30 C31 1.390(6)
C30 H30A 0.9500
C31 C32 1.394(6)
C31 C34 1.506(5)
C32 C33 1.396(5)
C32 H32A 0.9500
C33 H33A 0.9500
C34 H34A 0.9800
C34 H34B 0.9800
C34 H34C 0.9800

loop_
_geom_hbond_atom_site_label_D
_geom_hbond_atom_site_label_H
_geom_hbond_atom_site_label_A
_geom_hbond_distance_DH
_geom_hbond_distance_HA
_geom_hbond_distance_DA
_geom_hbond_angle_DHA
_geom_hbond_site_symmetry_A
O1 H1 O6 0.73(5) 2.07(5) 2.794(4) 172(5) 1_554
O4 H4 O1 0.98(6) 2.10(6) 3.034(4) 158(5) 1_546
O4' H4' O3 0.85 2.22 3.072(15) 179.8 1_556

loop_
_geom_torsion_atom_site_label_1
_geom_torsion_atom_site_label_2
_geom_torsion_atom_site_label_3
_geom_torsion_atom_site_label_4
_geom_torsion
O3 S1 N1 C4 -34.7(3)
O2 S1 N1 C4 -164.2(2)
C11 S1 N1 C4 80.9(3)
O3 S1 N1 C1 176.4(2)
O2 S1 N1 C1 46.9(3)
C11 S1 N1 C1 -68.0(3)
O5 S2 N2 C21' -33.7(14)
O6 S2 N2 C21' -162.6(14)
C28 S2 N2 C21' 82.9(14)
O5 S2 N2 C18 170.1(3)
O6 S2 N2 C18 41.2(3)
C28 S2 N2 C18 -73.3(3)
O5 S2 N2 C21 -45.2(4)
O6 S2 N2 C21 -174.1(3)
C28 S2 N2 C21 71.4(3)
C4 N1 C1 C2 -0.4(3)
S1 N1 C1 C2 151.1(2)
N1 C1 C2 C5 -98.0(3)
N1 C1 C2 C3 23.7(3)
C5 C2 C3 O1 -153.1(2)
C1 C2 C3 O1 81.5(3)
C5 C2 C3 C4 87.4(3)
C1 C2 C3 C4 -38.0(3)
C1 N1 C4 C3 -23.2(3)
S1 N1 C4 C3 -174.7(2)
O1 C3 C4 N1 -78.4(3)
C2 C3 C4 N1 37.2(3)
C1 C2 C5 C6 -155.1(3)
C3 C2 C5 C6 87.4(3)
C1 C2 C5 C10 28.9(4)
C3 C2 C5 C10 -88.6(3)
C10 C5 C6 C7 0.1(5)
C2 C5 C6 C7 -176.1(3)
C5 C6 C7 C8 -0.6(5)
C6 C7 C8 C9 0.9(5)
C7 C8 C9 C10 -0.8(6)
C8 C9 C10 C5 0.4(6)
C6 C5 C10 C9 0.0(5)
C2 C5 C10 C9 176.0(3)
O3 S1 C11 C16 -157.6(3)
O2 S1 C11 C16 -26.0(3)
N1 S1 C11 C16 88.2(3)
O3 S1 C11 C12 29.1(3)
O2 S1 C11 C12 160.8(3)
N1 S1 C11 C12 -85.1(3)
C16 C11 C12 C13 -0.4(6)
S1 C11 C12 C13 172.9(3)
C11 C12 C13 C14 -1.0(6)
C12 C13 C14 C15 2.4(6)
C12 C13 C14 C17 -178.1(4)
C13 C14 C15 C16 -2.3(6)
C17 C14 C15 C16 178.1(4)
C14 C15 C16 C11 0.9(6)
C12 C11 C16 C15 0.4(6)
S1 C11 C16 C15 -172.7(3)
C21' N2 C18 C19 -10.3(11)
C21 N2 C18 C19 2.1(4)
S2 N2 C18 C19 149.5(3)
N2 C18 C19 C22 -97.9(3)
N2 C18 C19 C20' 42.5(6)
N2 C18 C19 C20 21.7(4)
C22 C19 C20 O4 -155.7(3)
C20' C19 C20 O4 24.2(13)
C18 C19 C20 O4 78.4(3)
C22 C19 C20 C21 89.4(4)
C20' C19 C20 C21 -90.7(14)
C18 C19 C20 C21 -36.5(4)
C21' N2 C21 C20 59(6)
C18 N2 C21 C20 -24.9(4)
S2 N2 C21 C20 -173.1(3)
O4 C20 C21 N2 -78.8(4)
C19 C20 C21 N2 37.3(4)
C22 C19 C20' O4' -161.1(8)
C20 C19 C20' O4' -161(2)
C18 C19 C20' O4' 70.5(12)
C22 C19 C20' C21' 65.4(14)
C20 C19 C20' C21' 65.3(13)
C18 C19 C20' C21' -63.0(11)
C18 N2 C21' C20' -26.9(15)
C21 N2 C21' C20' -127(7)
S2 N2 C21' C20' 174.6(6)
O4' C20' C21' N2 -74.2(18)
C19 C20' C21' N2 58.5(15)
C20' C19 C22 C27 -95.2(9)
C20 C19 C22 C27 -95.2(4)
C18 C19 C22 C27 22.6(5)
C20' C19 C22 C23 80.9(9)
C20 C19 C22 C23 81.0(4)
C18 C19 C22 C23 -161.2(3)
C27 C22 C23 C24 -2.2(6)
C19 C22 C23 C24 -178.6(4)
C22 C23 C24 C25 1.4(6)
C23 C24 C25 C26 0.7(6)
C24 C25 C26 C27 -1.9(6)
C25 C26 C27 C22 1.1(6)
C23 C22 C27 C26 1.0(5)
C19 C22 C27 C26 177.1(4)
O5 S2 C28 C29 -153.2(3)
O6 S2 C28 C29 -22.5(4)
N2 S2 C28 C29 91.2(3)
O5 S2 C28 C33 34.4(3)
O6 S2 C28 C33 165.1(3)
N2 S2 C28 C33 -81.2(3)
C33 C28 C29 C30 1.1(6)
S2 C28 C29 C30 -171.1(3)
C28 C29 C30 C31 0.0(6)
C29 C30 C31 C32 -0.5(6)
C29 C30 C31 C34 178.1(4)
C30 C31 C32 C33 0.0(6)
C34 C31 C32 C33 -178.6(4)
C29 C28 C33 C32 -1.6(6)
S2 C28 C33 C32 170.7(3)
C31 C32 C33 C28 1.0(6)
